data_1513536
loop_
_publ_author_name
'Bandyopadhyay, Anupam'
'Malik, Ankita'
'Kumar, Mothukuri Ganesh'
'Gopi, Hosahudya N.'

_publ_section_title
;
 Exploring \b-hydroxy \g-amino acids (statines) in the design of hybrid
 peptide foldamers.
;
_journal_issue 1
_journal_name_full 'Organic letters'
_journal_page_first 294
_journal_page_last 297
_journal_paper_doi 10.1021/ol403290h
_journal_volume 16
_journal_year 2014
_chemical_absolute_configuration syn
_chemical_compound_source Synthesis
_chemical_formula_moiety 'C18 H27 N O5'
_chemical_formula_sum 'C18 H27 N O5'
_chemical_formula_weight 337.41
_chemical_name_common Boc-gF(b-OH)-OEt
_chemical_name_systematic '(3R,4S)-ethyl 4-((tert-butoxycarbonyl)amino)-3-hydroxy-5-phenylpentanoate'
_space_group_IT_number 4
_symmetry_cell_setting monoclinic
_symmetry_Int_Tables_number 4
_symmetry_space_group_name_Hall 'P 2yb'
_symmetry_space_group_name_H-M 'P 1 21 1'
_atom_sites_solution_hydrogens geom
_atom_sites_solution_primary direct
_atom_sites_solution_secondary difmap
_audit_creation_method SHELXL-97
_cell_angle_alpha 90.00
_cell_angle_beta 107.36(2)
_cell_angle_gamma 90.00
_cell_formula_units_Z 2
_cell_length_a 13.863(15)
_cell_length_b 5.140(5)
_cell_length_c 13.888(16)
_cell_measurement_temperature 100(2)
_cell_volume 944.5(18)
_computing_structure_refinement 'SHELXL-97 (Sheldrick, 2008)'
_computing_structure_solution 'SHELXS-97 (Sheldrick, 2008)'
_diffrn_ambient_pressure 101.325
_diffrn_ambient_temperature 100(2)
_diffrn_measured_fraction_theta_full 0.968
_diffrn_measured_fraction_theta_max 0.968
_diffrn_radiation_monochromator graphite
_diffrn_radiation_probe x-ray
_diffrn_radiation_type MoK\a
_diffrn_radiation_wavelength 0.71073
_diffrn_reflns_av_R_equivalents 0.0410
_diffrn_reflns_av_sigmaI/netI 0.0821
_diffrn_reflns_limit_h_max 11
_diffrn_reflns_limit_h_min -18
_diffrn_reflns_limit_k_max 6
_diffrn_reflns_limit_k_min -6
_diffrn_reflns_limit_l_max 18
_diffrn_reflns_limit_l_min -16
_diffrn_reflns_number 5320
_diffrn_reflns_theta_full 28.57
_diffrn_reflns_theta_max 28.57
_diffrn_reflns_theta_min 1.54
_diffrn_source 'fine-focus sealed tube'
_diffrn_source_type 'Graphiite monochromator'
_exptl_absorpt_coefficient_mu 0.086
_exptl_absorpt_correction_T_max 0.991
_exptl_absorpt_correction_T_min 0.989
_exptl_absorpt_correction_type multi-scan
_exptl_absorpt_process_details SADABS
_exptl_crystal_colour colorless
_exptl_crystal_density_diffrn 1.186
_exptl_crystal_density_method 'not measured'
_exptl_crystal_description rodshapped
_exptl_crystal_F_000 364
_exptl_crystal_recrystallization_method Methanol
_exptl_crystal_size_max 0.21
_exptl_crystal_size_mid 0.11
_exptl_crystal_size_min 0.1
_refine_diff_density_max 0.175
_refine_diff_density_min -0.217
_refine_diff_density_rms 0.052
_refine_ls_abs_structure_details 'Flack H D (1983), Acta Cryst. A39, 876-881'
_refine_ls_abs_structure_Flack 0.2(18)
_refine_ls_extinction_method none
_refine_ls_goodness_of_fit_ref 0.924
_refine_ls_hydrogen_treatment mixed
_refine_ls_matrix_type full
_refine_ls_number_parameters 222
_refine_ls_number_reflns 4038
_refine_ls_number_restraints 1
_refine_ls_restrained_S_all 0.924
_refine_ls_R_factor_all 0.1083
_refine_ls_R_factor_gt 0.0602
_refine_ls_shift/su_max 0.000
_refine_ls_shift/su_mean 0.000
_refine_ls_structure_factor_coef Fsqd
_refine_ls_weighting_details 'calc w=1/[\s^2^(Fo^2^)+(0.1000P)^2^+0.0000P] where P=(Fo^2^+2Fc^2^)/3'
_refine_ls_weighting_scheme calc
_refine_ls_wR_factor_gt 0.1517
_refine_ls_wR_factor_ref 0.1791
_reflns_number_gt 2407
_reflns_number_total 4038
_reflns_threshold_expression >2sigma(I)
_cod_data_source_file ol403290h_si_002.cif
_cod_data_source_block 2a
_cod_original_sg_symbol_H-M 'P 21'
_cod_database_code 1513536

loop_
_symmetry_equiv_pos_as_xyz
'x, y, z'
'-x, y+1/2, -z'

loop_
_atom_site_label
_atom_site_type_symbol
_atom_site_fract_x
_atom_site_fract_y
_atom_site_fract_z
_atom_site_U_iso_or_equiv
_atom_site_adp_type
_atom_site_occupancy
_atom_site_symmetry_multiplicity
_atom_site_calc_flag
_atom_site_refinement_flags
O1 O 0.16113(19) 0.1943(4) 0.46368(15) 0.0355(6) Uani 1 1 d .
O3 O -0.0128(2) -0.0115(5) 0.03411(14) 0.0387(6) Uani 1 1 d .
H3 H 0.0003 -0.1499 0.0114 0.058 Uiso 1 1 calc R
O2 O 0.1319(2) 0.5050(4) 0.34156(16) 0.0432(6) Uani 1 1 d .
O5 O -0.26690(19) 0.0440(6) 0.12540(18) 0.0522(7) Uani 1 1 d .
O4 O -0.1889(2) -0.2955(6) 0.0829(2) 0.0611(8) Uani 1 1 d .
N1 N 0.1128(2) 0.0723(5) 0.30528(17) 0.0300(6) Uani 1 1 d .
H1 H 0.1059 -0.0778 0.3298 0.036 Uiso 1 1 calc R
C14 C 0.0003(3) -0.0390(6) 0.1388(2) 0.0311(7) Uani 1 1 d .
H14 H 0.0045 -0.2243 0.1561 0.037 Uiso 1 1 calc R
C12 C 0.4355(3) 0.1792(12) 0.3703(4) 0.0663(14) Uani 1 1 d .
H12 H 0.4744 0.1258 0.4341 0.080 Uiso 1 1 calc R
C4 C 0.1090(3) 0.5635(7) 0.5462(3) 0.0455(9) Uani 1 1 d .
H4A H 0.0982 0.6812 0.4903 0.068 Uiso 1 1 calc R
H4B H 0.1259 0.6607 0.6081 0.068 Uiso 1 1 calc R
H4C H 0.0485 0.4652 0.5396 0.068 Uiso 1 1 calc R
C13 C 0.3481(3) 0.0415(9) 0.3211(3) 0.0527(10) Uani 1 1 d .
H13 H 0.3299 -0.1030 0.3521 0.063 Uiso 1 1 calc R
C3 C 0.2145(4) 0.2066(8) 0.6381(3) 0.0619(14) Uani 1 1 d .
H3A H 0.2345 0.3098 0.6985 0.093 Uiso 1 1 calc R
H3B H 0.2679 0.0879 0.6378 0.093 Uiso 1 1 calc R
H3C H 0.1546 0.1104 0.6359 0.093 Uiso 1 1 calc R
C18 C -0.4382(4) 0.0584(14) 0.1212(4) 0.0848(17) Uani 1 1 d .
H18A H -0.4214 0.0541 0.1935 0.127 Uiso 1 1 calc R
H18B H -0.5038 -0.0171 0.0922 0.127 Uiso 1 1 calc R
H18C H -0.4387 0.2354 0.0991 0.127 Uiso 1 1 calc R
C1 C 0.1936(3) 0.3822(7) 0.5474(2) 0.0366(8) Uani 1 1 d .
C2 C 0.2886(3) 0.5184(9) 0.5438(3) 0.0548(10) Uani 1 1 d .
H2A H 0.2753 0.6157 0.4822 0.082 Uiso 1 1 calc R
H2B H 0.3403 0.3918 0.5467 0.082 Uiso 1 1 calc R
H2C H 0.3109 0.6345 0.6002 0.082 Uiso 1 1 calc R
C17 C -0.3618(3) -0.0921(11) 0.0887(3) 0.0660(13) Uani 1 1 d .
H17A H -0.3557 -0.2667 0.1164 0.079 Uiso 1 1 calc R
H17B H -0.3817 -0.1045 0.0157 0.079 Uiso 1 1 calc R
C15 C -0.0907(3) 0.0770(7) 0.1600(2) 0.0371(8) Uani 1 1 d .
H15A H -0.0774 0.0920 0.2324 0.045 Uiso 1 1 calc R
H15B H -0.1015 0.2510 0.1318 0.045 Uiso 1 1 calc R
C6 C 0.0987(3) 0.0949(6) 0.1976(2) 0.0306(7) Uani 1 1 d .
H6 H 0.0937 0.2799 0.1796 0.037 Uiso 1 1 calc R
C11 C 0.4650(4) 0.3900(11) 0.3271(4) 0.0699(14) Uani 1 1 d .
H11 H 0.5235 0.4805 0.3605 0.084 Uiso 1 1 calc R
C7 C 0.1918(3) -0.0201(7) 0.1740(2) 0.0387(8) Uani 1 1 d .
H7A H 0.1987 -0.2014 0.1943 0.046 Uiso 1 1 calc R
H7B H 0.1807 -0.0138 0.1018 0.046 Uiso 1 1 calc R
C10 C 0.4055(4) 0.4677(9) 0.2314(4) 0.0648(12) Uani 1 1 d .
H10 H 0.4245 0.6116 0.2007 0.078 Uiso 1 1 calc R
C9 C 0.3189(3) 0.3326(8) 0.1821(3) 0.0484(10) Uani 1 1 d .
H9 H 0.2806 0.3866 0.1182 0.058 Uiso 1 1 calc R
C5 C 0.1362(3) 0.2786(6) 0.3680(2) 0.0299(7) Uani 1 1 d .
C16 C -0.1847(3) -0.0789(7) 0.1177(2) 0.0393(9) Uani 1 1 d .
C8 C 0.2874(3) 0.1182(7) 0.2255(3) 0.0381(8) Uani 1 1 d .

loop_
_atom_site_aniso_label
_atom_site_aniso_U_11
_atom_site_aniso_U_22
_atom_site_aniso_U_33
_atom_site_aniso_U_23
_atom_site_aniso_U_13
_atom_site_aniso_U_12
O1 0.0560(15) 0.0237(11) 0.0241(10) -0.0038(9) 0.0075(10) -0.0019(11)
O3 0.0605(16) 0.0327(12) 0.0242(10) -0.0011(9) 0.0145(10) -0.0016(13)
O2 0.0719(19) 0.0179(12) 0.0381(12) 0.0018(9) 0.0140(12) 0.0002(12)
O5 0.0397(15) 0.0634(19) 0.0534(15) 0.0023(14) 0.0135(12) 0.0019(15)
O4 0.061(2) 0.0496(18) 0.0706(19) -0.0167(15) 0.0162(15) -0.0100(16)
N1 0.0462(17) 0.0178(12) 0.0267(12) -0.0004(10) 0.0120(11) 0.0006(13)
C14 0.049(2) 0.0223(16) 0.0239(13) 0.0015(11) 0.0140(13) 0.0042(15)
C12 0.041(3) 0.091(4) 0.059(3) -0.009(3) 0.002(2) 0.018(3)
C4 0.054(2) 0.037(2) 0.050(2) -0.0131(17) 0.0214(17) -0.009(2)
C13 0.052(2) 0.055(3) 0.051(2) 0.0014(19) 0.0148(18) 0.015(2)
C3 0.113(4) 0.034(2) 0.0286(17) -0.0061(16) 0.006(2) -0.003(2)
C18 0.047(3) 0.116(5) 0.092(3) 0.019(4) 0.021(2) 0.011(3)
C1 0.050(2) 0.0293(17) 0.0276(16) -0.0039(13) 0.0064(15) -0.0006(18)
C2 0.043(2) 0.057(3) 0.061(2) -0.015(2) 0.0121(18) -0.005(2)
C17 0.048(3) 0.093(4) 0.055(2) -0.002(2) 0.012(2) -0.015(3)
C15 0.0432(19) 0.0365(18) 0.0332(15) -0.0044(14) 0.0137(14) 0.0024(17)
C6 0.0443(19) 0.0239(16) 0.0245(14) 0.0001(12) 0.0116(13) -0.0006(15)
C11 0.045(3) 0.073(3) 0.093(4) -0.031(3) 0.023(3) -0.008(3)
C7 0.049(2) 0.0327(18) 0.0375(16) -0.0040(14) 0.0182(15) 0.0027(18)
C10 0.069(3) 0.046(3) 0.095(3) -0.008(2) 0.048(3) -0.006(2)
C9 0.050(3) 0.049(3) 0.053(2) -0.0023(18) 0.025(2) -0.001(2)
C5 0.0341(19) 0.0277(18) 0.0274(15) -0.0005(12) 0.0082(13) 0.0021(15)
C16 0.049(2) 0.040(2) 0.0307(16) 0.0017(14) 0.0144(15) -0.0018(18)
C8 0.041(2) 0.035(2) 0.0439(19) -0.0015(14) 0.0214(16) 0.0074(17)

loop_
_atom_type_symbol
_atom_type_description
_atom_type_scat_dispersion_real
_atom_type_scat_dispersion_imag
_atom_type_scat_source
C C 0.0033 0.0016 'International Tables Vol C Tables 4.2.6.8 and 6.1.1.4'
H H 0.0000 0.0000 'International Tables Vol C Tables 4.2.6.8 and 6.1.1.4'
N N 0.0061 0.0033 'International Tables Vol C Tables 4.2.6.8 and 6.1.1.4'
O O 0.0106 0.0060 'International Tables Vol C Tables 4.2.6.8 and 6.1.1.4'

loop_
_geom_angle_atom_site_label_1
_geom_angle_atom_site_label_2
_geom_angle_atom_site_label_3
_geom_angle
C5 O1 C1 119.8(3)
C14 O3 H3 109.5
C16 O5 C17 116.9(3)
C5 N1 C6 122.2(3)
C5 N1 H1 118.9
C6 N1 H1 118.9
O3 C14 C15 107.7(3)
O3 C14 C6 108.9(2)
C15 C14 C6 112.6(3)
O3 C14 H14 109.2
C15 C14 H14 109.2
C6 C14 H14 109.2
C11 C12 C13 121.3(4)
C11 C12 H12 119.3
C13 C12 H12 119.3
C1 C4 H4A 109.5
C1 C4 H4B 109.5
H4A C4 H4B 109.5
C1 C4 H4C 109.5
H4A C4 H4C 109.5
H4B C4 H4C 109.5
C12 C13 C8 120.7(4)
C12 C13 H13 119.6
C8 C13 H13 119.6
C1 C3 H3A 109.5
C1 C3 H3B 109.5
H3A C3 H3B 109.5
C1 C3 H3C 109.5
H3A C3 H3C 109.5
H3B C3 H3C 109.5
C17 C18 H18A 109.5
C17 C18 H18B 109.5
H18A C18 H18B 109.5
C17 C18 H18C 109.5
H18A C18 H18C 109.5
H18B C18 H18C 109.5
O1 C1 C4 110.3(3)
O1 C1 C2 110.1(3)
C4 C1 C2 113.7(3)
O1 C1 C3 101.8(3)
C4 C1 C3 109.7(3)
C2 C1 C3 110.7(3)
C1 C2 H2A 109.5
C1 C2 H2B 109.5
H2A C2 H2B 109.5
C1 C2 H2C 109.5
H2A C2 H2C 109.5
H2B C2 H2C 109.5
O5 C17 C18 107.3(4)
O5 C17 H17A 110.3
C18 C17 H17A 110.3
O5 C17 H17B 110.3
C18 C17 H17B 110.3
H17A C17 H17B 108.5
C16 C15 C14 113.3(3)
C16 C15 H15A 108.9
C14 C15 H15A 108.9
C16 C15 H15B 108.9
C14 C15 H15B 108.9
H15A C15 H15B 107.7
N1 C6 C14 109.8(2)
N1 C6 C7 108.9(3)
C14 C6 C7 112.6(3)
N1 C6 H6 108.5
C14 C6 H6 108.5
C7 C6 H6 108.5
C12 C11 C10 118.6(4)
C12 C11 H11 120.7
C10 C11 H11 120.7
C8 C7 C6 113.5(3)
C8 C7 H7A 108.9
C6 C7 H7A 108.9
C8 C7 H7B 108.9
C6 C7 H7B 108.9
H7A C7 H7B 107.7
C9 C10 C11 120.5(4)
C9 C10 H10 119.8
C11 C10 H10 119.8
C10 C9 C8 121.6(4)
C10 C9 H9 119.2
C8 C9 H9 119.2
O2 C5 O1 125.7(3)
O2 C5 N1 125.2(3)
O1 C5 N1 109.1(3)
O4 C16 O5 121.8(4)
O4 C16 C15 125.8(4)
O5 C16 C15 112.4(3)
C9 C8 C13 117.3(4)
C9 C8 C7 121.5(3)
C13 C8 C7 121.2(3)

loop_
_geom_bond_atom_site_label_1
_geom_bond_atom_site_label_2
_geom_bond_distance
O1 C5 1.342(4)
O1 C1 1.474(4)
O3 C14 1.417(4)
O3 H3 0.8200
O2 C5 1.216(4)
O5 C16 1.335(4)
O5 C17 1.442(5)
O4 C16 1.208(5)
N1 C5 1.349(4)
N1 C6 1.454(4)
N1 H1 0.8600
C14 C15 1.502(5)
C14 C6 1.528(5)
C14 H14 0.9800
C12 C11 1.360(8)
C12 C13 1.393(6)
C12 H12 0.9300
C4 C1 1.495(5)
C4 H4A 0.9600
C4 H4B 0.9600
C4 H4C 0.9600
C13 C8 1.400(5)
C13 H13 0.9300
C3 C1 1.506(5)
C3 H3A 0.9600
C3 H3B 0.9600
C3 H3C 0.9600
C18 C17 1.486(7)
C18 H18A 0.9600
C18 H18B 0.9600
C18 H18C 0.9600
C1 C2 1.506(6)
C2 H2A 0.9600
C2 H2B 0.9600
C2 H2C 0.9600
C17 H17A 0.9700
C17 H17B 0.9700
C15 C16 1.492(5)
C15 H15A 0.9700
C15 H15B 0.9700
C6 C7 1.541(5)
C6 H6 0.9800
C11 C10 1.396(7)
C11 H11 0.9300
C7 C8 1.487(5)
C7 H7A 0.9700
C7 H7B 0.9700
C10 C9 1.380(6)
C10 H10 0.9300
C9 C8 1.387(6)
C9 H9 0.9300
